data_4117062
loop_
_publ_author_name
'Eiichi Kimura'
'Hideyuki Kitamura'
'Tohru Koike'
'Motoo Shiro'

_publ_contact_author
;
Eiichi Kimura,  Department of Medicinal Chemistry, School of
Medicine,

Hiroshima University, Kasumi 1-2-3, Mimami-ku, Hiroshima, 734, Japan

;
_publ_contact_author_email ekimura@ipc.hiroshima-u.ac.jp
_publ_contact_author_fax ' Japan-82-257-5324 '
_publ_contact_author_phone ' Japan-82-257-5320 '
_publ_section_title
;
 Facile and Selective Electrostatic Stabilization of Uracil N(1)-Anion by
 a Proximate Protonated Amine: A Chemical Implication for Why Uracil N(1)
 Is Chosen for Glycosylation Site
;
_journal_name_full 'Journal of the American Chemical Society'
_journal_page_first 10909
_journal_page_last 10919
_journal_paper_doi 10.1021/ja972129n
_journal_volume 119
_journal_year 1997
_chemical_compound_source 'cyclen-attached uracil, zinc perchlorate '
_chemical_formula_analytical 'C13 H25 Cl N6 O7 Zn '
_chemical_formula_moiety
;

C13 H23 N6 O2 Zn1 1+, Cl O4 1-, H2 O

;
_chemical_formula_structural
;           

(Zn1 C13 H23 N6 O2) (Cl O4 ) (H2 O)

;
_chemical_formula_sum 'C13 H25 Cl N6 O7 Zn'
_chemical_formula_weight 478.21
_chemical_name_common 'cyclen-attached uracil zinc complex'
_space_group_IT_number 2
_symmetry_cell_setting triclinic
_symmetry_Int_Tables_number 2
_symmetry_space_group_name_Hall '-P 1'
_symmetry_space_group_name_H-M 'P -1'
_audit_creation_date 'Thu Dec 26 02:37:47 1996'
_audit_creation_method 'from TEXRAY.INF file'
_cell_angle_alpha 101.21(2)
_cell_angle_beta 103.55(2)
_cell_angle_gamma 73.21(2)
_cell_formula_units_Z 2
_cell_length_a 9.461(3)
_cell_length_b 13.156(4)
_cell_length_c 8.687(2)
_cell_measurement_reflns_used 24
_cell_measurement_temperature 296.2
_cell_measurement_theta_max 30.1
_cell_measurement_theta_min 29.8
_cell_volume 997.0(5)
_computing_cell_refinement 'MSC/AFC (MSC, 1992)'
_computing_data_collection 'MSC/AFC (MSC, 1992)'
_computing_data_reduction 'teXsan (MSC, 1995)'
_computing_molecular_graphics 'ORTEP (Johnson, 1976)'
_computing_publication_material 'teXsan (MSC, 1995)'
_computing_structure_refinement 'teXsan (MSC, 1995)'
_computing_structure_solution 'SIR92 (Altomare, 1994)'
_diffrn_ambient_temperature 296.2
_diffrn_measurement_device 'Rigaku AFC7R'
_diffrn_measurement_method \w-2\q
_diffrn_orient_matrix_UB_11 0.00050
_diffrn_orient_matrix_UB_12 -0.04214
_diffrn_orient_matrix_UB_13 -0.10897
_diffrn_orient_matrix_UB_21 0.03406
_diffrn_orient_matrix_UB_22 -0.06817
_diffrn_orient_matrix_UB_23 0.04829
_diffrn_orient_matrix_UB_31 -0.10717
_diffrn_orient_matrix_UB_32 -0.00040
_diffrn_orient_matrix_UB_33 -0.00896
_diffrn_radiation_detector 'scintillation counter'
_diffrn_radiation_monochromator filter
_diffrn_radiation_source 'Rigaku rotating anode'
_diffrn_radiation_type 'Cu K\a'
_diffrn_radiation_wavelength 1.5418
_diffrn_reflns_av_R_equivalents 0.024
_diffrn_reflns_av_sigmaI/netI 0.023
_diffrn_reflns_limit_h_max 0
_diffrn_reflns_limit_h_min -10
_diffrn_reflns_limit_k_max 14
_diffrn_reflns_limit_k_min -14
_diffrn_reflns_limit_l_max 9
_diffrn_reflns_limit_l_min -9
_diffrn_reflns_number 3180
_diffrn_reflns_reduction_process 'Lp corrections applied'
_diffrn_reflns_theta_max 60.2
_diffrn_reflns_theta_min 2.0
_diffrn_standards_decay_% -0.63
_diffrn_standards_interval_count 150
_diffrn_standards_number 3
_exptl_absorpt_coefficient_mu 3.388
_exptl_absorpt_correction_T_max 0.995
_exptl_absorpt_correction_T_min 0.735
_exptl_absorpt_correction_type '\y scans (North,Phillips & Mathews,1968)'
_exptl_crystal_colour colorless
_exptl_crystal_density_diffrn 1.593
_exptl_crystal_description prismatic
_exptl_crystal_F_000 496.00
_exptl_crystal_size_max 0.400
_exptl_crystal_size_mid 0.400
_exptl_crystal_size_min 0.250
_refine_diff_density_max 0.88
_refine_diff_density_min -0.73
_refine_ls_extinction_method none
_refine_ls_goodness_of_fit_obs 1.782
_refine_ls_hydrogen_treatment noref
_refine_ls_matrix_type full
_refine_ls_number_constraints 0
_refine_ls_number_parameters 271
_refine_ls_number_reflns 2436
_refine_ls_number_restraints 0
_refine_ls_R_factor_obs 0.0626
_refine_ls_shift/esd_max 0.0100
_refine_ls_shift/esd_mean 0.0010
_refine_ls_structure_factor_coef F
_refine_ls_weighting_details 'w = 1/[\s^2^(Fo) + 0.00250|Fo|^2^]'
_refine_ls_weighting_scheme calc
_refine_ls_wR_factor_obs 0.0930
_reflns_number_observed 2436
_reflns_number_total 2967
_reflns_observed_criterion >3.0sigma(I)
_cod_data_source_file ja972129n_2.cif
_cod_data_source_block cyclen-attached_uracil_zinc_complex
_cod_depositor_comments
;
The following automatic conversions were performed:

'_refine_ls_weighting_scheme' value 'w = 1/[\s^2^(Fo) +
0.00250|Fo|^2^]' was changed to 'calc'. New tag
'_refine_ls_weighting_details' was created. The value of the new tag
was set to 'w = 1/[\s^2^(Fo) + 0.00250|Fo|^2^]'.

Automatic conversion script
Id: cif_fix_values 3143 2015-03-26 13:38:13Z robertas 
;
_cod_original_sg_symbol_H-M 'P -1 '
_cod_original_formula_sum 'C13 H25 Cl N6 O7 Zn '
_cod_database_code 4117062

loop_
_symmetry_equiv_pos_as_xyz
'   +x,   +y,   +z'
'   -x,   -y,   -z'

loop_
_atom_site_aniso_label
_atom_site_aniso_U_11
_atom_site_aniso_U_22
_atom_site_aniso_U_33
_atom_site_aniso_U_12
_atom_site_aniso_U_13
_atom_site_aniso_U_23
Zn(1) 0.0394(4) 0.0296(4) 0.0263(4) -0.0022(3) -0.0019(3) -0.0015(3)
O(20) 0.057(2) 0.041(2) 0.036(2) 0.007(2) -0.005(2) -0.014(1)
O(21) 0.044(2) 0.048(2) 0.043(2) 0.000(2) -0.012(2) 0.000(1)
N(1) 0.044(2) 0.033(2) 0.032(2) -0.001(2) 0.003(2) -0.005(1)
N(4) 0.054(2) 0.038(2) 0.037(2) -0.009(2) 0.004(2) 0.006(2)
N(7) 0.049(2) 0.044(2) 0.030(2) -0.011(2) 0.003(2) -0.010(2)
N(10) 0.076(3) 0.049(2) 0.043(2) -0.023(2) 0.010(2) 0.009(2)
N(15) 0.043(2) 0.030(2) 0.029(2) 0.000(2) -0.002(2) -0.003(1)
N(17) 0.038(2) 0.036(2) 0.034(2) -0.002(2) 0.000(2) -0.002(2)
C(2) 0.060(3) 0.037(3) 0.046(3) 0.004(2) 0.001(2) -0.010(2)
C(3) 0.057(3) 0.030(2) 0.059(3) -0.003(2) -0.006(2) 0.003(2)
C(5) 0.062(3) 0.054(3) 0.037(3) -0.010(2) -0.010(2) 0.017(2)
C(6) 0.061(3) 0.059(3) 0.035(3) -0.015(3) -0.008(2) 0.006(2)
C(8) 0.058(3) 0.068(3) 0.044(3) -0.027(3) -0.003(2) -0.001(2)
C(9) 0.096(5) 0.053(3) 0.064(4) -0.037(3) 0.013(3) 0.004(3)
C(11) 0.069(4) 0.067(3) 0.051(3) -0.022(3) 0.028(3) 0.006(3)
C(12) 0.070(4) 0.067(3) 0.033(3) -0.016(3) 0.015(2) -0.005(2)
C(13) 0.050(3) 0.037(2) 0.037(2) -0.004(2) 0.001(2) -0.011(2)
C(14) 0.042(2) 0.032(2) 0.029(2) -0.008(2) 0.001(2) -0.004(2)
C(16) 0.041(2) 0.032(2) 0.029(2) -0.001(2) 0.000(2) 0.002(2)
C(18) 0.045(3) 0.041(2) 0.034(2) -0.008(2) 0.000(2) 0.005(2)
C(19) 0.050(3) 0.034(2) 0.028(2) -0.007(2) -0.005(2) -0.004(2)
Cl(1) 0.0580(9) 0.116(1) 0.0473(8) -0.0186(8) 0.0169(7) -0.0071(8)
O(22) 0.142(6) 0.125(5) 0.064(3) -0.020(4) 0.029(3) -0.027(3)
O(23) 0.135(6) 0.195(9) 0.137(6) -0.078(6) 0.065(5) 0.004(6)
O(24) 0.087(4) 0.195(8) 0.149(7) -0.052(5) 0.026(5) -0.049(6)
O(25) 0.21(1) 0.066(4) 0.093(5) -0.005(5) 0.034(6) 0.006(4)
O(25') 0.03(1) 0.17(3) 0.25(4) 0.06(1) 0.07(2) 0.17(3)
O(26) 0.094(7) 0.043(4) 0.060(5) -0.025(4) -0.006(5) 0.016(4)
O(27) 0.083(5) 0.070(5) 0.045(4) -0.029(4) -0.013(4) 0.018(3)

loop_
_atom_site_label
_atom_site_fract_x
_atom_site_fract_y
_atom_site_fract_z
_atom_site_U_iso_or_equiv
_atom_site_thermal_displace_type
_atom_site_calc_flag
_atom_site_calc_attached_atom
_atom_site_occupancy
Zn(1) 0.64605(6) 0.27598(4) 0.27242(6) 0.0353(2) Uani d . 1.00
O(20) 0.3483(4) 0.4552(3) 0.3241(4) 0.0538(9) Uani d . 1.00
O(21) 0.0391(4) 0.3956(3) -0.1500(4) 0.0519(9) Uani d . 1.00
N(1) 0.6803(4) 0.1572(3) 0.0581(4) 0.0400(10) Uani d . 1.00
N(4) 0.7165(5) 0.1324(3) 0.3823(5) 0.044(1) Uani d . 1.00
N(7) 0.7741(5) 0.3366(3) 0.4826(5) 0.044(1) Uani d . 1.00
N(10) 0.7588(6) 0.3563(3) 0.1635(5) 0.054(1) Uani d . 1.00
N(15) 0.4365(4) 0.3095(3) 0.1528(4) 0.0385(10) Uani d . 1.00
N(17) 0.1973(4) 0.4221(3) 0.0851(4) 0.0398(10) Uani d . 1.00
C(2) 0.7818(6) 0.0589(4) 0.1162(6) 0.055(1) Uani d . 1.00
C(3) 0.7425(6) 0.0366(4) 0.2606(7) 0.054(1) Uani d . 1.00
C(5) 0.8507(6) 0.1436(4) 0.4988(6) 0.054(1) Uani d . 1.00
C(6) 0.8240(6) 0.2545(5) 0.5922(6) 0.055(1) Uani d . 1.00
C(8) 0.8997(7) 0.3607(5) 0.4379(7) 0.058(2) Uani d . 1.00
C(9) 0.8478(9) 0.4162(5) 0.2931(8) 0.068(2) Uani d . 1.00
C(11) 0.8450(7) 0.2722(5) 0.0562(7) 0.059(2) Uani d . 1.00
C(12) 0.7454(7) 0.2015(5) -0.0418(6) 0.057(2) Uani d . 1.00
C(13) 0.5288(5) 0.1453(4) -0.0163(6) 0.046(1) Uani d . 1.00
C(14) 0.4069(5) 0.2480(3) 0.0087(5) 0.037(1) Uani d . 1.00
C(16) 0.3281(5) 0.3963(3) 0.1932(5) 0.037(1) Uani d . 1.00
C(18) 0.1644(5) 0.3649(4) -0.0613(5) 0.042(1) Uani d . 1.00
C(19) 0.2789(5) 0.2731(4) -0.1008(5) 0.041(1) Uani d . 1.00
H(2a) 0.7787 0.0000 0.0324 0.0557 Uiso calc C2 1.00
H(2b) 0.8843 0.0658 0.1439 0.0557 Uiso calc C2 1.00
H(3a) 0.8197 -0.0194 0.3071 0.0532 Uiso calc C3 1.00
H(3b) 0.6514 0.0113 0.2261 0.0532 Uiso calc C3 1.00
H(4) 0.6386 0.1301 0.4381 0.0443 Uiso calc N4 1.00
H(5a) 0.8815 0.0914 0.5716 0.0532 Uiso calc C5 1.00
H(5b) 0.9332 0.1341 0.4454 0.0532 Uiso calc C5 1.00
H(6a) 0.9117 0.2634 0.6671 0.0545 Uiso calc C6 1.00
H(6b) 0.7453 0.2624 0.6512 0.0545 Uiso calc C6 1.00
H(7) 0.7142 0.4024 0.5307 0.0431 Uiso calc N7 1.00
H(8a) 0.9500 0.4069 0.5200 0.0595 Uiso calc C8 1.00
H(8b) 0.9779 0.2967 0.4130 0.0595 Uiso calc C8 1.00
H(9a) 0.9340 0.4211 0.2520 0.0697 Uiso calc C9 1.00
H(9b) 0.7906 0.4867 0.3178 0.0697 Uiso calc C9 1.00
H(10) 0.6841 0.4054 0.1004 0.0557 Uiso calc N10 1.00
H(11a) 0.8790 0.3065 -0.0107 0.0595 Uiso calc C11 1.00
H(11b) 0.9304 0.2309 0.1195 0.0595 Uiso calc C11 1.00
H(12a) 0.8061 0.1437 -0.1058 0.0583 Uiso calc C12 1.00
H(12b) 0.6680 0.2423 -0.1161 0.0583 Uiso calc C12 1.00
H(13a) 0.5243 0.1244 -0.1311 0.0469 Uiso calc C13 1.00
H(13b) 0.5105 0.0900 0.0246 0.0469 Uiso calc C13 1.00
H(17) 0.1197 0.4845 0.1176 0.0405 Uiso calc N17 1.00
H(19) 0.2679 0.2283 -0.2034 0.0418 Uiso calc C19 1.00
Cl(1) 0.2773(2) 0.0944(2) 0.3515(2) 0.0758(5) Uani d . 1.00
O(22) 0.2665(9) 0.1474(6) 0.5026(7) 0.117(2) Uani d . 1.00
O(23) 0.3862(10) 0.1001(8) 0.2823(10) 0.144(4) Uani d . 1.00
O(24) 0.1411(8) 0.0774(8) 0.272(1) 0.149(3) Uani d . 1.00
O(25) 0.349(1) -0.0240(6) 0.3730(10) 0.129(3) Uani d . 0.82
O(25') 0.201(2) 0.212(3) 0.267(5) 0.14(1) Uani d . 0.18
O(26) 0.494(1) 0.5627(7) 0.141(1) 0.066(3) Uani d . 0.45
H(26a) 0.5555 0.5228 0.1652 0.0646 Uiso d O26 0.45
H(26b) 0.4262 0.5755 0.2065 0.0646 Uiso d O26 0.45
O(27) 0.4433(9) 0.3190(6) 0.5700(8) 0.067(2) Uani d . 0.55
H(27a) 0.4298 0.3523 0.5032 0.0659 Uiso d O27 0.55
H(27b) 0.4602 0.3518 0.6404 0.0659 Uiso d O27 0.55

loop_
_atom_type_symbol
_atom_type_oxidation_number
_atom_type_number_in_cell
_atom_type_scat_dispersion_real
_atom_type_scat_dispersion_imag
_atom_type_scat_source
C 0 26 0.018 0.009
;International Tables for Crystallography

(1992, Vol. C, Tables 4.2.6.8 and 6.1.1.1)

;
H 0 50 0.000 0.000
;International Tables for Crystallography

(1992, Vol. C, Table 6.1.1.2)

;
N 0 12 0.031 0.018
;International Tables for Crystallography

(1992, Vol. C, Tables 4.2.6.8 and 6.1.1.1)

;
O 0 14 0.049 0.032
;International Tables for Crystallography

(1992, Vol. C, Tables 4.2.6.8 and 6.1.1.1)

;
Cl 0 2 0.364 0.702
;International Tables for Crystallography

(1992, Vol. C, Tables 4.2.6.8 and 6.1.1.1)

;
Zn 0 2 -1.549 0.678
;International Tables for Crystallography

(1992, Vol. C, Tables 4.2.6.8 and 6.1.1.1)

;

loop_
_geom_angle_atom_site_label_1
_geom_angle_atom_site_label_2
_geom_angle_atom_site_label_3
_geom_angle
_geom_angle_site_symmetry_1
_geom_angle_site_symmetry_2
_geom_angle_site_symmetry_3
_geom_angle_publ_flag
N(1) Zn(1) N(4) 81.0(1) 1_555 1_555 1_555 yes
N(1) Zn(1) N(7) 139.0(2) 1_555 1_555 1_555 yes
N(1) Zn(1) N(10) 81.5(2) 1_555 1_555 1_555 yes
N(1) Zn(1) N(15) 82.2(1) 1_555 1_555 1_555 yes
N(4) Zn(1) N(7) 83.6(2) 1_555 1_555 1_555 yes
N(4) Zn(1) N(10) 133.7(2) 1_555 1_555 1_555 yes
N(4) Zn(1) N(15) 115.7(2) 1_555 1_555 1_555 yes
N(7) Zn(1) N(10) 82.3(2) 1_555 1_555 1_555 yes
N(7) Zn(1) N(15) 138.4(2) 1_555 1_555 1_555 yes
N(10) Zn(1) N(15) 103.8(2) 1_555 1_555 1_555 yes
Zn(1) N(1) C(2) 106.2(3) 1_555 1_555 1_555 yes
Zn(1) N(1) C(12) 107.4(3) 1_555 1_555 1_555 yes
Zn(1) N(1) C(13) 104.0(3) 1_555 1_555 1_555 yes
C(2) N(1) C(12) 112.6(4) 1_555 1_555 1_555 yes
C(2) N(1) C(13) 112.9(4) 1_555 1_555 1_555 yes
C(12) N(1) C(13) 112.9(4) 1_555 1_555 1_555 yes
Zn(1) N(4) C(3) 110.5(3) 1_555 1_555 1_555 yes
Zn(1) N(4) C(5) 104.4(3) 1_555 1_555 1_555 yes
C(3) N(4) C(5) 113.6(4) 1_555 1_555 1_555 yes
Zn(1) N(7) C(6) 107.7(3) 1_555 1_555 1_555 yes
Zn(1) N(7) C(8) 107.4(3) 1_555 1_555 1_555 yes
C(6) N(7) C(8) 112.9(4) 1_555 1_555 1_555 yes
Zn(1) N(10) C(9) 107.9(3) 1_555 1_555 1_555 yes
Zn(1) N(10) C(11) 106.2(3) 1_555 1_555 1_555 yes
C(9) N(10) C(11) 116.1(5) 1_555 1_555 1_555 yes
Zn(1) N(15) C(14) 116.8(3) 1_555 1_555 1_555 yes
Zn(1) N(15) C(16) 124.3(3) 1_555 1_555 1_555 yes
C(14) N(15) C(16) 118.2(4) 1_555 1_555 1_555 yes
C(16) N(17) C(18) 125.1(4) 1_555 1_555 1_555 yes
N(1) C(2) C(3) 112.0(4) 1_555 1_555 1_555 yes
N(4) C(3) C(2) 112.7(4) 1_555 1_555 1_555 yes
N(4) C(5) C(6) 110.0(4) 1_555 1_555 1_555 yes
N(7) C(6) C(5) 110.4(4) 1_555 1_555 1_555 yes
N(7) C(8) C(9) 111.0(5) 1_555 1_555 1_555 yes
N(10) C(9) C(8) 110.6(4) 1_555 1_555 1_555 yes
N(10) C(11) C(12) 109.3(5) 1_555 1_555 1_555 yes
N(1) C(12) C(11) 112.2(4) 1_555 1_555 1_555 yes
N(1) C(13) C(14) 113.0(4) 1_555 1_555 1_555 yes
N(15) C(14) C(13) 113.9(4) 1_555 1_555 1_555 yes
N(15) C(14) C(19) 123.9(4) 1_555 1_555 1_555 yes
C(13) C(14) C(19) 122.1(4) 1_555 1_555 1_555 yes
O(20) C(16) N(15) 121.1(4) 1_555 1_555 1_555 yes
O(20) C(16) N(17) 120.2(4) 1_555 1_555 1_555 yes
N(15) C(16) N(17) 118.6(4) 1_555 1_555 1_555 yes
O(21) C(18) N(17) 119.5(4) 1_555 1_555 1_555 yes
O(21) C(18) C(19) 125.0(4) 1_555 1_555 1_555 yes
N(17) C(18) C(19) 115.5(4) 1_555 1_555 1_555 yes
C(14) C(19) C(18) 118.5(4) 1_555 1_555 1_555 yes
O(22) Cl(1) O(23) 119.6(5) 1_555 1_555 1_555 yes
O(22) Cl(1) O(24) 110.2(5) 1_555 1_555 1_555 yes
O(22) Cl(1) O(25) 105.4(5) 1_555 1_555 1_555 yes
O(22) Cl(1) O(25') 92(1) 1_555 1_555 1_555 yes
O(23) Cl(1) O(24) 125.4(5) 1_555 1_555 1_555 yes
O(23) Cl(1) O(25) 93.2(6) 1_555 1_555 1_555 yes
O(23) Cl(1) O(25') 76.8(8) 1_555 1_555 1_555 yes
O(24) Cl(1) O(25) 94.1(6) 1_555 1_555 1_555 yes
O(24) Cl(1) O(25') 80(1) 1_555 1_555 1_555 yes

loop_
_geom_bond_atom_site_label_1
_geom_bond_atom_site_label_2
_geom_bond_distance
_geom_bond_site_symmetry_1
_geom_bond_site_symmetry_2
_geom_bond_publ_flag
Zn(1) N(1) 2.207(4) 1_555 1_555 yes
Zn(1) N(4) 2.145(4) 1_555 1_555 yes
Zn(1) N(7) 2.096(4) 1_555 1_555 yes
Zn(1) N(10) 2.160(4) 1_555 1_555 yes
Zn(1) N(15) 1.977(4) 1_555 1_555 yes
O(20) C(16) 1.253(6) 1_555 1_555 yes
O(21) C(18) 1.256(6) 1_555 1_555 yes
N(1) C(2) 1.469(6) 1_555 1_555 yes
N(1) C(12) 1.458(7) 1_555 1_555 yes
N(1) C(13) 1.468(6) 1_555 1_555 yes
N(4) C(3) 1.480(7) 1_555 1_555 yes
N(4) C(5) 1.451(7) 1_555 1_555 yes
N(7) C(6) 1.480(7) 1_555 1_555 yes
N(7) C(8) 1.464(7) 1_555 1_555 yes
N(10) C(9) 1.480(7) 1_555 1_555 yes
N(10) C(11) 1.481(7) 1_555 1_555 yes
N(15) C(14) 1.368(6) 1_555 1_555 yes
N(15) C(16) 1.347(6) 1_555 1_555 yes
N(17) C(16) 1.366(6) 1_555 1_555 yes
N(17) C(18) 1.363(6) 1_555 1_555 yes
C(2) C(3) 1.491(9) 1_555 1_555 yes
C(5) C(6) 1.508(8) 1_555 1_555 yes
C(8) C(9) 1.489(9) 1_555 1_555 yes
C(11) C(12) 1.517(8) 1_555 1_555 yes
C(13) C(14) 1.518(6) 1_555 1_555 yes
C(14) C(19) 1.354(6) 1_555 1_555 yes
C(18) C(19) 1.417(7) 1_555 1_555 yes
Cl(1) O(22) 1.373(5) 1_555 1_555 yes
Cl(1) O(23) 1.334(7) 1_555 1_555 yes
Cl(1) O(24) 1.369(7) 1_555 1_555 yes
Cl(1) O(25) 1.538(8) 1_555 1_555 yes
Cl(1) O(25') 1.74(2) 1_555 1_555 yes

loop_
_geom_contact_atom_site_label_1
_geom_contact_atom_site_label_2
_geom_contact_distance
_geom_contact_site_symmetry_1
_geom_contact_site_symmetry_2
Zn(1) O(27) 3.437(9) 1_555 1_555
O(20) O(27) 2.869(8) 1_555 1_555
O(20) N(7) 2.993(5) 1_555 2_666
O(20) O(26) 3.08(1) 1_555 1_555
O(20) C(8) 3.562(7) 1_555 2_666
O(21) N(17) 2.835(5) 1_555 2_565
O(21) C(6) 3.321(6) 1_555 1_454
O(21) O(21) 3.441(7) 1_555 2_565
O(21) C(9) 3.488(7) 1_555 2_665
O(21) C(8) 3.502(6) 1_555 1_454
O(21) C(18) 3.593(6) 1_555 2_565
N(4) O(25) 3.04(1) 1_555 2_656
N(4) O(23) 3.171(9) 1_555 1_555
N(4) O(27) 3.482(10) 1_555 1_555
N(7) O(27) 3.468(10) 1_555 1_555
N(10) O(26) 3.12(1) 1_555 1_555
N(10) O(26) 3.244(10) 1_555 2_665
N(15) O(25') 3.28(2) 1_555 1_555
N(15) O(23) 3.362(10) 1_555 1_555
N(15) O(26) 3.552(9) 1_555 1_555
N(15) O(26) 3.58(1) 1_555 2_665
N(15) O(27) 3.588(8) 1_555 1_555
N(17) O(25') 3.43(2) 1_555 1_555
C(2) O(24) 3.413(9) 1_555 1_655
C(3) O(23) 3.273(10) 1_555 1_555
C(3) O(22) 3.50(1) 1_555 2_656
C(3) O(25) 3.53(1) 1_555 2_656
C(5) O(25) 3.26(1) 1_555 2_656
C(5) O(24) 3.558(10) 1_555 1_655
C(6) O(27) 3.42(1) 1_555 1_555
C(8) O(25') 3.44(3) 1_555 1_655
C(9) O(26) 3.44(1) 1_555 1_555
C(11) O(25') 3.38(3) 1_555 1_655
C(11) O(26) 3.58(1) 1_555 2_665
C(12) O(26) 3.40(1) 1_555 2_665
C(12) O(25) 3.451(10) 1_555 2_655
C(13) O(23) 3.408(9) 1_555 1_555
C(13) O(25) 3.491(10) 1_555 2_655
C(13) O(23) 3.59(1) 1_555 2_655
C(14) O(23) 3.422(10) 1_555 1_555
C(14) O(26) 3.455(10) 1_555 2_665
C(14) O(25') 3.47(2) 1_555 1_555
C(16) O(26) 3.19(1) 1_555 1_555
C(16) O(25') 3.22(3) 1_555 1_555
C(16) O(27) 3.451(8) 1_555 1_555
C(19) O(22) 3.510(7) 1_555 1_554
C(19) O(26) 3.56(1) 1_555 2_665
O(22) O(27) 3.07(1) 1_555 1_555
O(22) O(25) 3.53(1) 1_555 2_656
O(23) O(27) 3.51(1) 1_555 1_555
O(23) O(25) 3.53(1) 1_555 2_656
O(25) O(25) 3.32(2) 1_555 2_656
O(25') O(27) 3.43(5) 1_555 1_555
O(26) O(26) 2.68(2) 1_555 2_665
O(26) O(27) 2.72(1) 1_555 2_666
